data_1522281
loop_
_publ_author_name
'Yashiro, S.'
'Kasahi, A.'
'Kasai, R.'
'Nagata, Y.'
'Samata, H.'

_publ_section_title
;
 New equiatomic silicides of M M' Si (M = Nb, Ta; M' = Pt, Rh) and
 superconductivity of Ta1-x Nbx Pt Si
;
_journal_name_full 'Journal of Alloys Compd.'
_journal_page_first 51
_journal_page_last 56
_journal_volume 309
_journal_year 2000
_chemical_formula_sum 'Nb Pt Si'
_space_group_IT_number 62
_symmetry_space_group_name_Hall '-P 2ac 2n'
_symmetry_space_group_name_H-M 'P n m a'
_cell_angle_alpha 90
_cell_angle_beta 90
_cell_angle_gamma 90
_cell_formula_units_Z 4
_cell_length_a 6.411
_cell_length_b 3.817
_cell_length_c 7.356
_cell_volume 180.007
_citation_journal_id_ASTM JALCEU
_cod_data_source_file Yashiro_JALCEU_2000_1418.cif
_cod_data_source_block Nb1Pt1Si1
_cod_original_cell_volume 180.0071
_cod_original_formula_sum 'Nb1 Pt1 Si1'
_cod_database_code 1522281

loop_
_symmetry_equiv_pos_as_xyz
x,y,z
-x+1/2,-y,z+1/2
x+1/2,-y+1/2,-z+1/2
-x,y+1/2,-z
-x,-y,-z
x-1/2,y,-z-1/2
-x-1/2,y-1/2,z-1/2
x,-y-1/2,z

loop_
_atom_site_label
_atom_site_type_symbol
_atom_site_fract_x
_atom_site_fract_y
_atom_site_fract_z
_atom_site_occupancy
_atom_site_U_iso_or_equiv
Nb1 Nb 0.0264 0.25 0.1687 1 0.0
Pt1 Pt 0.1506 0.25 0.5637 1 0.0
Si1 Si 0.7706 0.25 0.6308 1 0.0
